data_7220260
loop_
_publ_author_name
'Thu\'ery, Pierre'
'Harrowfield, Jack'

_publ_section_title
;
 Solvent effects in solvo-hydrothermal synthesis of uranyl ion complexes
 with 1,3-adamantanediacetate
;
_journal_issue 21
_journal_name_full CrystEngComm
_journal_page_first 4006
_journal_paper_doi 10.1039/C5CE00401B
_journal_volume 17
_journal_year 2015
_chemical_formula_sum 'C14 H20 O7 U'
_chemical_formula_weight 538.33
_space_group_crystal_system triclinic
_space_group_IT_number 2
_space_group_name_Hall '-P 1'
_space_group_name_H-M_alt 'P -1'
_symmetry_space_group_name_Hall '-P 1'
_symmetry_space_group_name_H-M 'P -1'
_atom_sites_solution_hydrogens mixed
_audit_creation_method SHELXL-2014
_audit_update_record
;
2015-02-03 deposited with the CCDC.
2015-04-15 downloaded from the CCDC.
;
_cell_angle_alpha 92.036(3)
_cell_angle_beta 97.215(4)
_cell_angle_gamma 94.435(4)
_cell_formula_units_Z 2
_cell_length_a 6.3900(3)
_cell_length_b 9.8657(6)
_cell_length_c 12.5336(9)
_cell_measurement_reflns_used 45680
_cell_measurement_temperature 150(2)
_cell_measurement_theta_max 30.51
_cell_measurement_theta_min 3.28
_cell_volume 780.72(8)
_computing_cell_refinement 'HKL2000 (Otwinowski & Minor, 1997)'
_computing_data_collection 'COLLECT (Nonius, 1998)'
_computing_data_reduction 'HKL2000 (Otwinowski & Minor, 1997)'
_computing_molecular_graphics 'SHELXTL (Sheldrick, 2008)'
_computing_publication_material 'SHELXTL (Sheldrick, 2008); PLATON (Spek, 2003)'
_computing_structure_refinement 'SHELXL-97 (Sheldrick, 2008)'
_computing_structure_solution 'SHELXS (Sheldrick, 2008)'
_diffrn_ambient_temperature 150(2)
_diffrn_measured_fraction_theta_full 0.998
_diffrn_measured_fraction_theta_max 0.999
_diffrn_measurement_device_type 'Nonius Kappa-CCD area-detector diffractometer'
_diffrn_measurement_method '2 \f and 13 \w scans with 2\% steps (821 frames)'
_diffrn_radiation_monochromator graphite
_diffrn_radiation_source 'fine-focus sealed tube'
_diffrn_radiation_type MoK\a
_diffrn_radiation_wavelength 0.71073
_diffrn_reflns_av_R_equivalents 0.0686
_diffrn_reflns_av_unetI/netI 0.0739
_diffrn_reflns_laue_measured_fraction_full 0.998
_diffrn_reflns_laue_measured_fraction_max 0.999
_diffrn_reflns_limit_h_max 9
_diffrn_reflns_limit_h_min -9
_diffrn_reflns_limit_k_max 14
_diffrn_reflns_limit_k_min -14
_diffrn_reflns_limit_l_max 17
_diffrn_reflns_limit_l_min -17
_diffrn_reflns_number 45680
_diffrn_reflns_point_group_measured_fraction_full 0.998
_diffrn_reflns_point_group_measured_fraction_max 0.999
_diffrn_reflns_theta_full 25.242
_diffrn_reflns_theta_max 30.508
_diffrn_reflns_theta_min 3.280
_diffrn_standards_decay_% 0
_diffrn_standards_interval_time 0
_diffrn_standards_number 0
_exptl_absorpt_coefficient_mu 10.427
_exptl_absorpt_correction_T_max 0.434
_exptl_absorpt_correction_T_min 0.247
_exptl_absorpt_correction_type multi-scan
_exptl_absorpt_process_details 'SCALEPACK (Otwinowski & Minor, 1997)'
_exptl_crystal_colour 'translucent light yellow'
_exptl_crystal_density_diffrn 2.290
_exptl_crystal_description parallelepiped
_exptl_crystal_F_000 504
_exptl_crystal_size_max 0.14
_exptl_crystal_size_mid 0.12
_exptl_crystal_size_min 0.08
_refine_diff_density_max 1.164
_refine_diff_density_min -2.028
_refine_diff_density_rms 0.202
_refine_ls_extinction_method none
_refine_ls_goodness_of_fit_ref 1.013
_refine_ls_hydrogen_treatment constr
_refine_ls_matrix_type full
_refine_ls_number_parameters 199
_refine_ls_number_reflns 4756
_refine_ls_number_restraints 0
_refine_ls_restrained_S_all 1.013
_refine_ls_R_factor_all 0.0333
_refine_ls_R_factor_gt 0.0268
_refine_ls_shift/su_max 0.001
_refine_ls_shift/su_mean 0.000
_refine_ls_structure_factor_coef Fsqd
_refine_ls_weighting_details 'w=1/[\s^2^(Fo^2^)+(0.0159P)^2^] where P=(Fo^2^+2Fc^2^)/3'
_refine_ls_weighting_scheme calc
_refine_ls_wR_factor_gt 0.0567
_refine_ls_wR_factor_ref 0.0582
_reflns_Friedel_coverage 0.000
_reflns_number_gt 4311
_reflns_number_total 4756
_reflns_threshold_expression 'I > 2\s(I)'
_cod_data_source_file c5ce00401b1.cif
_cod_data_source_block 1
_cod_depositor_comments 'Adding full bibliography for 7220260--7220264.cif.'
_cod_database_code 7220260
_shelx_space_group_comment
;
The symmetry employed for this shelxl refinement is uniquely defined
by the following loop, which should always be used as a source of
symmetry information in preference to the above space-group names.
They are only intended as comments.
;
_shelxl_version_number 2014-3

loop_
_space_group_symop_operation_xyz
'x, y, z'
'-x, -y, -z'

loop_
_atom_site_label
_atom_site_type_symbol
_atom_site_fract_x
_atom_site_fract_y
_atom_site_fract_z
_atom_site_U_iso_or_equiv
_atom_site_adp_type
_atom_site_occupancy
_atom_site_site_symmetry_order
_atom_site_calc_flag
_atom_site_refinement_flags_posn
_atom_site_refinement_flags_adp
U1 U -0.00761(2) 0.24989(2) 0.41421(2) 0.01977(5) Uani 1 1 d . .
O1 O -0.1467(5) 0.1504(2) 0.3048(2) 0.0260(6) Uani 1 1 d . .
O2 O 0.1314(5) 0.3531(2) 0.5239(2) 0.0280(6) Uani 1 1 d . .
O3 O 0.0229(5) 0.4342(2) 0.2880(2) 0.0290(6) Uani 1 1 d . .
O4 O 0.2958(5) 0.3115(2) 0.3175(2) 0.0253(6) Uani 1 1 d . .
O5 O 0.2002(4) 1.0757(2) 0.4504(2) 0.0246(6) Uani 1 1 d . .
O6 O 0.2138(5) 0.8548(2) 0.4651(2) 0.0256(6) Uani 1 1 d . .
O7 O -0.3101(5) 0.3844(2) 0.4194(2) 0.0291(6) Uani 1 1 d . .
H7A H -0.2729 0.4678 0.4158 0.035 Uiso 1 1 d R U
H7B H -0.3988 0.3448 0.3550 0.035 Uiso 1 1 d R U
C1 C 0.2824(6) 0.6239(3) 0.1598(3) 0.0188(7) Uani 1 1 d . .
C2 C 0.3528(6) 0.7147(3) 0.2620(3) 0.0186(7) Uani 1 1 d . .
H2A H 0.5015 0.7009 0.2893 0.022 Uiso 1 1 calc R U
H2B H 0.2637 0.6887 0.3183 0.022 Uiso 1 1 calc R U
C3 C 0.3339(6) 0.8665(3) 0.2384(3) 0.0173(7) Uani 1 1 d . .
C4 C 0.1061(6) 0.8887(3) 0.1934(3) 0.0203(7) Uani 1 1 d . .
H4A H 0.0958 0.9857 0.1773 0.024 Uiso 1 1 calc R U
H4B H 0.0110 0.8659 0.2480 0.024 Uiso 1 1 calc R U
C5 C 0.0359(6) 0.7994(3) 0.0906(3) 0.0210(7) Uani 1 1 d . .
H5 H -0.1138 0.8138 0.0626 0.025 Uiso 1 1 calc R U
C6 C 0.0530(6) 0.6482(3) 0.1172(3) 0.0214(8) Uani 1 1 d . .
H6A H -0.0404 0.6237 0.1720 0.026 Uiso 1 1 calc R U
H6B H 0.0056 0.5895 0.0516 0.026 Uiso 1 1 calc R U
C7 C 0.4230(6) 0.6650(3) 0.0730(3) 0.0211(7) Uani 1 1 d . .
H7C H 0.5719 0.6496 0.0985 0.025 Uiso 1 1 calc R U
H7D H 0.3776 0.6076 0.0065 0.025 Uiso 1 1 calc R U
C8 C 0.4075(7) 0.8147(3) 0.0482(3) 0.0239(8) Uani 1 1 d . .
H8 H 0.5019 0.8397 -0.0072 0.029 Uiso 1 1 calc R U
C9 C 0.4779(6) 0.9031(3) 0.1512(3) 0.0235(8) Uani 1 1 d . .
H9A H 0.4709 1.0003 0.1352 0.028 Uiso 1 1 calc R U
H9B H 0.6265 0.8887 0.1784 0.028 Uiso 1 1 calc R U
C10 C 0.1810(7) 0.8373(3) 0.0052(3) 0.0245(8) Uani 1 1 d . .
H10A H 0.1359 0.7804 -0.0616 0.029 Uiso 1 1 calc R U
H10B H 0.1706 0.9339 -0.0121 0.029 Uiso 1 1 calc R U
C11 C 0.3121(7) 0.4734(3) 0.1807(3) 0.0247(8) Uani 1 1 d . .
H11A H 0.2651 0.4203 0.1122 0.030 Uiso 1 1 calc R U
H11B H 0.4658 0.4647 0.1983 0.030 Uiso 1 1 calc R U
C12 C 0.2027(7) 0.4061(3) 0.2671(3) 0.0235(8) Uani 1 1 d . .
C13 C 0.4112(6) 0.9617(3) 0.3378(3) 0.0221(8) Uani 1 1 d . .
H13A H 0.5491 0.9339 0.3713 0.027 Uiso 1 1 calc R U
H13B H 0.4357 1.0553 0.3134 0.027 Uiso 1 1 calc R U
C14 C 0.2637(6) 0.9644(3) 0.4224(3) 0.0198(7) Uani 1 1 d . .

loop_
_atom_site_aniso_label
_atom_site_aniso_U_11
_atom_site_aniso_U_22
_atom_site_aniso_U_33
_atom_site_aniso_U_23
_atom_site_aniso_U_13
_atom_site_aniso_U_12
U1 0.02114(9) 0.01591(6) 0.02218(7) 0.00143(5) 0.00372(6) -0.00073(5)
O1 0.0245(17) 0.0241(12) 0.0283(14) -0.0007(10) 0.0012(13) -0.0014(11)
O2 0.0269(18) 0.0224(12) 0.0333(15) -0.0046(10) 0.0004(13) 0.0007(11)
O3 0.0230(16) 0.0266(12) 0.0412(16) 0.0140(11) 0.0122(13) 0.0070(11)
O4 0.0196(15) 0.0226(12) 0.0344(14) 0.0090(10) 0.0041(12) 0.0018(10)
O5 0.0251(16) 0.0200(11) 0.0300(13) 0.0042(10) 0.0059(12) 0.0044(10)
O6 0.0337(18) 0.0181(11) 0.0280(14) 0.0040(10) 0.0127(13) 0.0051(11)
O7 0.0304(17) 0.0204(12) 0.0351(15) 0.0015(10) 0.0035(13) -0.0048(11)
C1 0.0202(19) 0.0154(13) 0.0218(16) 0.0021(12) 0.0046(15) 0.0036(12)
C2 0.0184(18) 0.0185(14) 0.0184(15) 0.0041(12) 0.0009(14) -0.0005(12)
C3 0.0182(18) 0.0175(14) 0.0162(14) 0.0042(11) 0.0019(14) 0.0001(12)
C4 0.0191(19) 0.0222(15) 0.0202(16) 0.0036(12) 0.0017(15) 0.0055(13)
C5 0.021(2) 0.0243(16) 0.0181(16) 0.0046(12) -0.0005(14) 0.0059(13)
C6 0.024(2) 0.0177(14) 0.0225(17) -0.0015(12) 0.0048(16) 0.0007(13)
C7 0.0211(19) 0.0246(16) 0.0189(16) 0.0037(12) 0.0046(15) 0.0062(14)
C8 0.030(2) 0.0225(15) 0.0219(17) 0.0046(13) 0.0105(16) 0.0035(15)
C9 0.022(2) 0.0239(16) 0.0250(17) 0.0048(13) 0.0067(16) -0.0020(14)
C10 0.029(2) 0.0234(16) 0.0204(17) 0.0021(13) 0.0000(16) 0.0028(15)
C11 0.029(2) 0.0218(16) 0.0256(18) 0.0027(13) 0.0093(17) 0.0046(15)
C12 0.025(2) 0.0152(14) 0.0301(19) 0.0020(13) 0.0059(17) -0.0005(14)
C13 0.022(2) 0.0184(15) 0.0268(18) 0.0012(13) 0.0054(16) 0.0008(13)
C14 0.021(2) 0.0195(15) 0.0173(15) 0.0002(12) -0.0004(14) -0.0045(13)

loop_
_atom_type_symbol
_atom_type_description
_atom_type_scat_dispersion_real
_atom_type_scat_dispersion_imag
_atom_type_scat_source
C C 0.0033 0.0016 'International Tables Vol C Tables 4.2.6.8 and 6.1.1.4'
H H 0.0000 0.0000 'International Tables Vol C Tables 4.2.6.8 and 6.1.1.4'
O O 0.0106 0.0060 'International Tables Vol C Tables 4.2.6.8 and 6.1.1.4'
U U -9.6767 9.6646 'International Tables Vol C Tables 4.2.6.8 and 6.1.1.4'

loop_
_geom_angle_atom_site_label_1
_geom_angle_atom_site_label_2
_geom_angle_atom_site_label_3
_geom_angle
_geom_angle_site_symmetry_1
_geom_angle_site_symmetry_3
O1 U1 O2 179.04(11) . .
O1 U1 O5 88.86(12) . 1_545
O2 U1 O5 92.04(12) . 1_545
O1 U1 O6 91.60(10) . 2_566
O2 U1 O6 88.81(10) . 2_566
O5 U1 O6 83.82(9) 1_545 2_566
O1 U1 O7 89.86(12) . .
O2 U1 O7 89.42(12) . .
O5 U1 O7 157.80(8) 1_545 .
O6 U1 O7 74.06(9) 2_566 .
O1 U1 O4 93.75(10) . .
O2 U1 O4 86.14(10) . .
O5 U1 O4 77.81(8) 1_545 .
O6 U1 O4 160.74(11) 2_566 .
O7 U1 O4 124.39(8) . .
O1 U1 O3 86.81(10) . .
O2 U1 O3 92.36(11) . .
O5 U1 O3 130.16(8) 1_545 .
O6 U1 O3 145.88(10) 2_566 .
O7 U1 O3 71.86(8) . .
O4 U1 O3 53.05(9) . .
C12 O3 U1 93.9(2) . .
C12 O4 U1 93.3(2) . .
C14 O5 U1 149.8(3) . 1_565
C14 O6 U1 145.6(2) . 2_566
U1 O7 H7A 110.4 . .
U1 O7 H7B 99.0 . .
H7A O7 H7B 113.8 . .
C2 C1 C6 108.9(3) . .
C2 C1 C11 111.3(3) . .
C6 C1 C11 112.8(3) . .
C2 C1 C7 109.0(3) . .
C6 C1 C7 108.0(3) . .
C11 C1 C7 106.7(3) . .
C1 C2 C3 110.8(3) . .
C1 C2 H2A 109.5 . .
C3 C2 H2A 109.5 . .
C1 C2 H2B 109.5 . .
C3 C2 H2B 109.5 . .
H2A C2 H2B 108.1 . .
C4 C3 C13 111.1(3) . .
C4 C3 C2 110.1(3) . .
C13 C3 C2 112.5(3) . .
C4 C3 C9 108.2(3) . .
C13 C3 C9 107.2(2) . .
C2 C3 C9 107.7(3) . .
C3 C4 C5 110.4(3) . .
C3 C4 H4A 109.6 . .
C5 C4 H4A 109.6 . .
C3 C4 H4B 109.6 . .
C5 C4 H4B 109.6 . .
H4A C4 H4B 108.1 . .
C4 C5 C10 109.4(3) . .
C4 C5 C6 108.9(3) . .
C10 C5 C6 109.5(3) . .
C4 C5 H5 109.7 . .
C10 C5 H5 109.7 . .
C6 C5 H5 109.7 . .
C1 C6 C5 110.4(3) . .
C1 C6 H6A 109.6 . .
C5 C6 H6A 109.6 . .
C1 C6 H6B 109.6 . .
C5 C6 H6B 109.6 . .
H6A C6 H6B 108.1 . .
C8 C7 C1 110.7(3) . .
C8 C7 H7C 109.5 . .
C1 C7 H7C 109.5 . .
C8 C7 H7D 109.5 . .
C1 C7 H7D 109.5 . .
H7C C7 H7D 108.1 . .
C10 C8 C7 109.5(3) . .
C10 C8 C9 109.9(3) . .
C7 C8 C9 109.3(3) . .
C10 C8 H8 109.4 . .
C7 C8 H8 109.4 . .
C9 C8 H8 109.4 . .
C8 C9 C3 110.4(3) . .
C8 C9 H9A 109.6 . .
C3 C9 H9A 109.6 . .
C8 C9 H9B 109.6 . .
C3 C9 H9B 109.6 . .
H9A C9 H9B 108.1 . .
C8 C10 C5 109.3(3) . .
C8 C10 H10A 109.8 . .
C5 C10 H10A 109.8 . .
C8 C10 H10B 109.8 . .
C5 C10 H10B 109.8 . .
H10A C10 H10B 108.3 . .
C12 C11 C1 119.0(3) . .
C12 C11 H11A 107.6 . .
C1 C11 H11A 107.6 . .
C12 C11 H11B 107.6 . .
C1 C11 H11B 107.6 . .
H11A C11 H11B 107.0 . .
O3 C12 O4 119.6(3) . .
O3 C12 C11 123.0(4) . .
O4 C12 C11 117.4(4) . .
C14 C13 C3 115.4(3) . .
C14 C13 H13A 108.4 . .
C3 C13 H13A 108.4 . .
C14 C13 H13B 108.4 . .
C3 C13 H13B 108.4 . .
H13A C13 H13B 107.5 . .
O5 C14 O6 122.3(3) . .
O5 C14 C13 119.1(3) . .
O6 C14 C13 118.6(3) . .

loop_
_geom_bond_atom_site_label_1
_geom_bond_atom_site_label_2
_geom_bond_distance
_geom_bond_site_symmetry_2
U1 O1 1.760(3) .
U1 O2 1.780(3) .
U1 O5 2.276(3) 1_545
U1 O6 2.343(2) 2_566
U1 O7 2.434(3) .
U1 O4 2.461(2) .
U1 O3 2.465(2) .
O3 C12 1.258(5) .
O4 C12 1.287(5) .
O5 C14 1.253(4) .
O5 U1 2.276(3) 1_565
O6 C14 1.260(4) .
O6 U1 2.343(2) 2_566
O7 H7A 0.8432 .
O7 H7B 0.9772 .
C1 C2 1.535(4) .
C1 C6 1.536(5) .
C1 C11 1.539(4) .
C1 C7 1.542(4) .
C2 C3 1.548(4) .
C2 H2A 0.9900 .
C2 H2B 0.9900 .
C3 C4 1.529(5) .
C3 C13 1.539(4) .
C3 C9 1.550(4) .
C4 C5 1.534(4) .
C4 H4A 0.9900 .
C4 H4B 0.9900 .
C5 C10 1.539(4) .
C5 C6 1.548(4) .
C5 H5 1.0000 .
C6 H6A 0.9900 .
C6 H6B 0.9900 .
C7 C8 1.528(5) .
C7 H7C 0.9900 .
C7 H7D 0.9900 .
C8 C10 1.516(6) .
C8 C9 1.531(4) .
C8 H8 1.0000 .
C9 H9A 0.9900 .
C9 H9B 0.9900 .
C10 H10A 0.9900 .
C10 H10B 0.9900 .
C11 C12 1.508(4) .
C11 H11A 0.9900 .
C11 H11B 0.9900 .
C13 C14 1.506(4) .
C13 H13A 0.9900 .
C13 H13B 0.9900 .

loop_
_geom_hbond_atom_site_label_D
_geom_hbond_atom_site_label_H
_geom_hbond_atom_site_label_A
_geom_hbond_distance_DH
_geom_hbond_distance_HA
_geom_hbond_distance_DA
_geom_hbond_angle_DHA
_geom_hbond_site_symmetry_A
O7 H7A O2 0.84 2.00 2.779(3) 153.5 2_566
O7 H7B O4 0.98 1.95 2.709(4) 132.8 1_455
